data_4502353
loop_
_publ_author_name
'Wang, Jin-Po'
'Lu, Zhe-Jun'
'Zhu, Qin-Yu'
'Zhang, Ya-Ping'
'Qin, Yu-Rong'
'Bian, Guo-Qing'
'Dai, Jie'

_publ_section_title
;
 Calcium and Magnesium Bicarboxylates Combined with Tetrathiafulvalene
 Moiety
;
_journal_issue 5
_journal_name_full 'Crystal Growth &amp; Design'
_journal_page_first 2090
_journal_paper_doi 10.1021/cg901018s
_journal_volume 10
_journal_year 2010
_chemical_formula_sum 'C32 H58 Mg N4 Na2 O21 S12'
_chemical_formula_weight 1289.83
_chemical_name_systematic
; 
 ? 
;
_space_group_IT_number 15
_symmetry_cell_setting monoclinic
_symmetry_space_group_name_Hall '-C 2yc'
_symmetry_space_group_name_H-M 'C 1 2/c 1'
_atom_sites_solution_hydrogens geom
_atom_sites_solution_primary direct
_atom_sites_solution_secondary difmap
_audit_creation_method SHELXL-97
_cell_angle_alpha 90.00
_cell_angle_beta 93.7420(10)
_cell_angle_gamma 90.00
_cell_formula_units_Z 4
_cell_length_a 32.4290(18)
_cell_length_b 10.0820(5)
_cell_length_c 16.6360(9)
_cell_measurement_reflns_used 11187
_cell_measurement_temperature 193(2)
_cell_measurement_theta_max 27.5
_cell_measurement_theta_min 3.1
_cell_volume 5427.5(5)
_computing_structure_refinement 'SHELXL-97 (Sheldrick, 1997)'
_computing_structure_solution 'SHELXS-97 (Sheldrick, 1990)'
_diffrn_ambient_temperature 193(2)
_diffrn_detector_area_resol_mean 7.31
_diffrn_measured_fraction_theta_full 0.966
_diffrn_measured_fraction_theta_max 0.966
_diffrn_measurement_device_type 'Rigaku Mercury'
_diffrn_measurement_method \w
_diffrn_radiation_monochromator graphite
_diffrn_radiation_source 'fine-focus sealed tube'
_diffrn_radiation_type MoK\a
_diffrn_radiation_wavelength 0.71070
_diffrn_reflns_av_R_equivalents 0.0232
_diffrn_reflns_av_sigmaI/netI 0.0177
_diffrn_reflns_limit_h_max 37
_diffrn_reflns_limit_h_min -38
_diffrn_reflns_limit_k_max 11
_diffrn_reflns_limit_k_min -11
_diffrn_reflns_limit_l_max 19
_diffrn_reflns_limit_l_min -19
_diffrn_reflns_number 24520
_diffrn_reflns_theta_full 25.00
_diffrn_reflns_theta_max 25.00
_diffrn_reflns_theta_min 3.08
_exptl_absorpt_coefficient_mu 0.584
_exptl_absorpt_correction_T_max 0.824
_exptl_absorpt_correction_T_min 0.787
_exptl_absorpt_correction_type multi-scan
_exptl_absorpt_process_details 'Jacobson, R. (1998) Private communication'
_exptl_crystal_colour orange-Yellow
_exptl_crystal_density_diffrn 1.522
_exptl_crystal_density_method 'not measured'
_exptl_crystal_description block
_exptl_crystal_F_000 2504
_exptl_crystal_size_max 0.42
_exptl_crystal_size_mid 0.34
_exptl_crystal_size_min 0.33
_refine_diff_density_max 1.068
_refine_diff_density_min -1.205
_refine_diff_density_rms 0.183
_refine_ls_extinction_method none
_refine_ls_goodness_of_fit_ref 1.012
_refine_ls_hydrogen_treatment constr
_refine_ls_matrix_type full
_refine_ls_number_parameters 328
_refine_ls_number_reflns 4618
_refine_ls_number_restraints 15
_refine_ls_restrained_S_all 1.017
_refine_ls_R_factor_all 0.1383
_refine_ls_R_factor_gt 0.1372
_refine_ls_shift/su_max 0.000
_refine_ls_shift/su_mean 0.000
_refine_ls_structure_factor_coef Fsqd
_refine_ls_weighting_details 'calc w=1/[\s^2^(Fo^2^)+(0.0002P)^2^+373.7073P] where P=(Fo^2^+2Fc^2^)/3'
_refine_ls_weighting_scheme calc
_refine_ls_wR_factor_gt 0.2643
_refine_ls_wR_factor_ref 0.2648
_reflns_number_gt 4515
_reflns_number_total 4618
_reflns_threshold_expression >2sigma(I)
_cod_data_source_file cg901018s_si_002.cif
_cod_data_source_block 3
_cod_original_sg_symbol_Hall '-c 2yc'
_cod_original_sg_symbol_H-M 'c 2/c'
_cod_database_code 4502353

loop_
_symmetry_equiv_pos_as_xyz
'x, y, z'
'-x, y, -z+1/2'
'x+1/2, y+1/2, z'
'-x+1/2, y+1/2, -z+1/2'
'-x, -y, -z'
'x, -y, z-1/2'
'-x+1/2, -y+1/2, -z'
'x+1/2, -y+1/2, z-1/2'

loop_
_atom_site_label
_atom_site_type_symbol
_atom_site_fract_x
_atom_site_fract_y
_atom_site_fract_z
_atom_site_U_iso_or_equiv
_atom_site_adp_type
_atom_site_occupancy
_atom_site_symmetry_multiplicity
_atom_site_calc_flag
_atom_site_refinement_flags
Mg1 Mg 0.0000 1.0000 0.0000 0.0404(15) Uani 1 2 d SD
Na1 Na 0.00163(18) 0.4824(6) 0.1329(4) 0.0617(15) Uani 1 1 d .
S1 S 0.15010(7) 1.1358(2) 0.07113(14) 0.0207(5) Uani 1 1 d .
S2 S 0.14710(8) 0.8453(2) 0.06890(15) 0.0255(6) Uani 1 1 d .
S3 S 0.21154(8) 1.1274(2) 0.23344(15) 0.0260(6) Uani 1 1 d .
S4 S 0.20906(8) 0.8381(2) 0.23311(15) 0.0262(6) Uani 1 1 d .
S5 S 0.23202(10) 1.1443(3) 0.41369(17) 0.0397(7) Uani 1 1 d .
S6 S 0.23180(9) 0.8176(3) 0.41211(15) 0.0343(7) Uani 1 1 d .
O1 O 0.0405(2) 1.1540(8) -0.0183(6) 0.050(3) Uani 1 1 d .
O2 O 0.0952(2) 1.2702(7) -0.0413(4) 0.0264(15) Uani 1 1 d .
O3 O 0.0399(3) 0.8760(8) -0.0498(5) 0.048(2) Uani 1 1 d .
O4A O 0.0811(5) 0.7202(15) -0.0201(11) 0.029(3) Uani 0.50 1 d P
O4B O 0.0989(5) 0.7225(13) -0.0538(9) 0.019(3) Uani 0.50 1 d P
O5A O 0.0245(4) 0.9758(15) 0.1184(7) 0.018(3) Uiso 0.50 1 d PD
O5B O 0.0292(6) 0.9353(19) 0.1024(10) 0.041(5) Uiso 0.50 1 d PD
O6A O 0.0507(5) 0.4972(16) 0.1175(10) 0.036(3) Uiso 0.50 1 d P
O6B O 0.0639(4) 0.4581(14) 0.1546(9) 0.028(3) Uiso 0.50 1 d P
O7 O 0.0000 0.5490(9) 0.2500 0.029(2) Uani 1 2 d S
O8 O -0.0642(3) 0.5104(8) 0.1230(5) 0.046(2) Uani 1 1 d .
O9 O 0.0028(5) 0.4113(13) 0.0171(6) 0.085(4) Uani 1 1 d .
O10A O -0.0096(4) 0.2938(13) 0.1746(7) 0.019(3) Uiso 0.50 1 d P
O10B O 0.0082(6) 0.2587(17) 0.1620(10) 0.040(4) Uiso 0.50 1 d P
N1A N 0.0689(5) 0.9862(18) 0.2311(9) 0.025(4) Uiso 0.50 1 d PD
N1B N 0.0695(5) 0.9190(18) 0.2211(9) 0.026(4) Uiso 0.50 1 d PD
N2A N 0.1211(6) 0.4704(19) 0.1487(10) 0.023(5) Uiso 0.50 1 d PD
N2B N 0.1329(7) 0.482(2) 0.1385(11) 0.033(5) Uiso 0.50 1 d PD
O11 O 0.0098(4) 0.6627(14) 0.0827(7) 0.086(4) Uani 1 1 d .
C1 C 0.1073(3) 1.0620(9) 0.0172(5) 0.0159(18) Uani 1 1 d .
C2 C 0.1053(3) 0.9296(9) 0.0172(6) 0.023(2) Uani 1 1 d .
C3 C 0.1668(3) 0.9869(9) 0.1176(5) 0.0162(17) Uani 1 1 d .
C4 C 0.1923(3) 0.9847(9) 0.1848(6) 0.023(2) Uani 1 1 d .
C5 C 0.2175(3) 1.0483(10) 0.3281(6) 0.025(2) Uani 1 1 d .
C6 C 0.2174(3) 0.9144(10) 0.3283(5) 0.022(2) Uani 1 1 d .
C7 C 0.1994(4) 1.2873(11) 0.3997(7) 0.037(3) Uani 1 1 d .
H7A H 0.2067 1.3357 0.3516 0.056 Uiso 1 1 calc R
H7B H 0.2031 1.3452 0.4469 0.056 Uiso 1 1 calc R
H7C H 0.1704 1.2590 0.3929 0.056 Uiso 1 1 calc R
C8 C 0.1972(4) 0.6808(12) 0.4013(7) 0.038(3) Uani 1 1 d .
H8A H 0.1691 0.7135 0.3880 0.057 Uiso 1 1 calc R
H8B H 0.1978 0.6308 0.4519 0.057 Uiso 1 1 calc R
H8C H 0.2055 0.6228 0.3580 0.057 Uiso 1 1 calc R
C9 C 0.0784(3) 1.1688(8) -0.0186(5) 0.0165(18) Uani 1 1 d .
C10 C 0.0756(4) 0.8368(10) -0.0249(8) 0.052(4) Uani 1 1 d .
C11A C 0.0500(13) 1.068(3) 0.166(2) 0.098(14) Uiso 0.50 1 d PD
C11B C 0.0494(6) 1.009(2) 0.1639(11) 0.029(5) Uiso 0.50 1 d PD
C12A C 0.0651(10) 0.847(2) 0.2504(19) 0.063(8) Uiso 0.50 1 d PD
C12B C 0.0752(13) 0.781(2) 0.242(2) 0.088(12) Uiso 0.50 1 d PD
C13A C 0.0955(8) 1.055(3) 0.2873(16) 0.052(7) Uiso 0.50 1 d PD
C13B C 0.0962(13) 0.990(4) 0.279(2) 0.102(14) Uiso 0.50 1 d PD
C14A C 0.0872(9) 0.506(3) 0.0993(17) 0.032(8) Uiso 0.50 1 d P
C14B C 0.0933(8) 0.480(3) 0.1116(16) 0.025(7) Uiso 0.50 1 d P
C15A C 0.1629(6) 0.495(3) 0.1255(16) 0.041(6) Uiso 0.50 1 d PD
C15B C 0.1635(6) 0.500(2) 0.0800(14) 0.037(5) Uiso 0.50 1 d PD
C16A C 0.1117(8) 0.408(2) 0.2243(12) 0.042(6) Uiso 0.50 1 d PD
C16B C 0.1426(9) 0.466(3) 0.2247(13) 0.057(7) Uiso 0.50 1 d PD

loop_
_atom_site_aniso_label
_atom_site_aniso_U_11
_atom_site_aniso_U_22
_atom_site_aniso_U_33
_atom_site_aniso_U_23
_atom_site_aniso_U_13
_atom_site_aniso_U_12
Mg1 0.019(2) 0.051(3) 0.048(3) 0.037(3) -0.019(2) -0.026(2)
Na1 0.055(3) 0.059(3) 0.072(4) -0.006(3) 0.004(3) 0.008(3)
S1 0.0197(11) 0.0168(11) 0.0246(12) 0.0039(9) -0.0058(9) -0.0036(9)
S2 0.0338(14) 0.0141(11) 0.0265(13) -0.0014(9) -0.0145(10) 0.0017(10)
S3 0.0305(13) 0.0253(12) 0.0208(12) 0.0005(10) -0.0090(10) -0.0029(10)
S4 0.0318(13) 0.0230(12) 0.0223(12) 0.0014(10) -0.0091(10) 0.0042(10)
S5 0.0505(18) 0.0382(16) 0.0277(14) -0.0102(12) -0.0178(12) 0.0078(13)
S6 0.0427(16) 0.0406(15) 0.0178(12) 0.0124(11) -0.0101(11) -0.0074(13)
O1 0.014(4) 0.041(5) 0.092(7) 0.045(5) -0.018(4) -0.015(3)
O2 0.019(3) 0.026(4) 0.034(4) 0.014(3) 0.002(3) -0.004(3)
O3 0.049(5) 0.038(5) 0.051(5) 0.017(4) -0.033(4) -0.022(4)
O4A 0.020(8) 0.025(8) 0.042(10) -0.004(7) -0.005(7) 0.006(7)
O4B 0.021(7) 0.013(7) 0.024(8) -0.011(5) 0.008(6) 0.005(6)
O7 0.037(6) 0.022(5) 0.028(5) 0.000 0.004(4) 0.000
O8 0.049(5) 0.028(4) 0.057(5) 0.000(4) -0.022(4) 0.000(4)
O9 0.119(10) 0.087(8) 0.050(7) -0.007(6) 0.023(7) 0.008(8)
O11 0.097(9) 0.091(9) 0.071(8) 0.015(7) 0.018(7) 0.013(7)
C1 0.014(4) 0.021(4) 0.012(4) 0.005(3) -0.003(3) -0.001(4)
C2 0.020(5) 0.020(5) 0.027(5) 0.007(4) -0.007(4) -0.006(4)
C3 0.015(4) 0.016(4) 0.017(4) 0.000(3) -0.001(3) 0.003(3)
C4 0.021(5) 0.020(5) 0.026(5) -0.005(4) -0.004(4) 0.004(4)
C5 0.018(5) 0.033(5) 0.023(5) 0.006(4) -0.007(4) -0.002(4)
C6 0.021(5) 0.034(5) 0.013(4) -0.001(4) -0.001(3) 0.003(4)
C7 0.045(7) 0.027(6) 0.038(6) -0.017(5) -0.006(5) 0.008(5)
C8 0.051(7) 0.038(6) 0.026(6) 0.005(5) 0.001(5) -0.010(5)
C9 0.018(4) 0.015(4) 0.016(4) 0.006(3) -0.001(3) -0.006(4)
C10 0.071(9) 0.015(5) 0.064(8) 0.016(5) -0.055(7) -0.012(5)

loop_
_atom_type_symbol
_atom_type_description
_atom_type_scat_dispersion_real
_atom_type_scat_dispersion_imag
_atom_type_scat_source
C C 0.0033 0.0016 'International Tables Vol C Tables 4.2.6.8 and 6.1.1.4'
H H 0.0000 0.0000 'International Tables Vol C Tables 4.2.6.8 and 6.1.1.4'
Mg Mg 0.0486 0.0363 'International Tables Vol C Tables 4.2.6.8 and 6.1.1.4'
N N 0.0061 0.0033 'International Tables Vol C Tables 4.2.6.8 and 6.1.1.4'
Na Na 0.0362 0.0249 'International Tables Vol C Tables 4.2.6.8 and 6.1.1.4'
O O 0.0106 0.0060 'International Tables Vol C Tables 4.2.6.8 and 6.1.1.4'
S S 0.1246 0.1234 'International Tables Vol C Tables 4.2.6.8 and 6.1.1.4'

loop_
_geom_angle_atom_site_label_1
_geom_angle_atom_site_label_2
_geom_angle_atom_site_label_3
_geom_angle
_geom_angle_site_symmetry_1
_geom_angle_site_symmetry_3
O5B Mg1 O5B 180.0(9) . 5_575
O5B Mg1 O3 97.6(6) . 5_575
O5B Mg1 O3 82.4(6) 5_575 5_575
O5B Mg1 O3 82.4(6) . .
O5B Mg1 O3 97.6(6) 5_575 .
O3 Mg1 O3 180.000(1) 5_575 .
O5B Mg1 O1 84.3(5) . 5_575
O5B Mg1 O1 95.7(5) 5_575 5_575
O3 Mg1 O1 88.5(3) 5_575 5_575
O3 Mg1 O1 91.5(3) . 5_575
O5B Mg1 O1 95.7(5) . .
O5B Mg1 O1 84.3(5) 5_575 .
O3 Mg1 O1 91.5(3) 5_575 .
O3 Mg1 O1 88.5(3) . .
O1 Mg1 O1 180.0(3) 5_575 .
O5B Mg1 O5A 165.7(6) . 5_575
O5B Mg1 O5A 14.3(6) 5_575 5_575
O3 Mg1 O5A 95.7(5) 5_575 5_575
O3 Mg1 O5A 84.3(5) . 5_575
O1 Mg1 O5A 91.2(5) 5_575 5_575
O1 Mg1 O5A 88.8(4) . 5_575
O5B Mg1 O5A 14.3(6) . .
O5B Mg1 O5A 165.7(6) 5_575 .
O3 Mg1 O5A 84.3(5) 5_575 .
O3 Mg1 O5A 95.7(5) . .
O1 Mg1 O5A 88.8(4) 5_575 .
O1 Mg1 O5A 91.2(4) . .
O5A Mg1 O5A 180.0(8) 5_575 .
O6A Na1 O11 72.5(7) . .
O6A Na1 O6B 22.7(6) . .
O11 Na1 O6B 91.5(6) . .
O6A Na1 O9 78.9(7) . .
O11 Na1 O9 85.2(6) . .
O6B Na1 O9 92.5(6) . .
O6A Na1 O10A 109.4(8) . .
O11 Na1 O10A 174.9(6) . .
O6B Na1 O10A 91.4(6) . .
O9 Na1 O10A 90.5(6) . .
O6A Na1 O7 101.7(6) . .
O11 Na1 O7 96.2(5) . .
O6B Na1 O7 87.6(5) . .
O9 Na1 O7 178.6(6) . .
O10A Na1 O7 88.1(5) . .
O6A Na1 O8 161.5(7) . .
O11 Na1 O8 90.4(5) . .
O6B Na1 O8 174.2(6) . .
O9 Na1 O8 93.1(5) . .
O10A Na1 O8 87.2(5) . .
O7 Na1 O8 86.7(3) . .
O6A Na1 O10B 92.5(8) . .
O11 Na1 O10B 161.6(7) . .
O6B Na1 O10B 76.7(6) . .
O9 Na1 O10B 81.4(6) . .
O10A Na1 O10B 17.8(5) . .
O7 Na1 O10B 97.3(5) . .
O8 Na1 O10B 102.8(6) . .
O6A Na1 O9 79.3(7) . 5_565
O11 Na1 O9 42.8(5) . 5_565
O6B Na1 O9 101.7(6) . 5_565
O9 Na1 O9 43.9(6) . 5_565
O10A Na1 O9 132.3(5) . 5_565
O7 Na1 O9 137.4(4) . 5_565
O8 Na1 O9 83.4(4) . 5_565
O10B Na1 O9 125.2(5) . 5_565
O6A Na1 Na1 104.2(6) . 2
O11 Na1 Na1 115.1(4) . 2
O6B Na1 Na1 85.1(5) . 2
O9 Na1 Na1 159.6(4) . 2
O10A Na1 Na1 69.4(4) . 2
O7 Na1 Na1 19.0(3) . 2
O8 Na1 Na1 89.1(3) . 2
O10B Na1 Na1 78.4(4) . 2
O9 Na1 Na1 156.2(3) 5_565 2
C3 S1 C1 94.2(4) . .
C3 S2 C2 94.5(4) . .
C4 S3 C5 93.3(5) . .
C4 S4 C6 93.9(4) . .
C5 S5 C7 102.3(5) . .
C6 S6 C8 102.7(5) . .
C9 O1 Mg1 137.0(7) . .
C10 O3 Mg1 131.0(9) . .
C11A O5A Mg1 127.5(13) . .
C11B O5B Mg1 128.6(14) . .
C14A O6A Na1 174.7(19) . .
C14B O6B Na1 131.3(17) . .
Na1 O7 Na1 142.0(6) . 2
Na1 O9 Na1 136.1(6) . 5_565
O10B O10A Na1 101.1(19) . .
O10A O10B Na1 61.1(17) . .
C13A N1A C12A 112.9(18) . .
C13A N1A C11A 114.8(18) . .
C12A N1A C11A 132(2) . .
C12B N1B C11B 145(2) . .
C12B N1B C13B 104(2) . .
C11B N1B C13B 111(2) . .
C14A N2A C15A 121.3(19) . .
C14A N2A C16A 115(2) . .
C15A N2A C16A 123.7(19) . .
C14B N2B C15B 118(2) . .
C14B N2B C16B 118(2) . .
C15B N2B C16B 124(2) . .
C2 C1 C9 132.6(8) . .
C2 C1 S1 117.3(7) . .
C9 C1 S1 110.1(6) . .
C1 C2 C10 131.3(9) . .
C1 C2 S2 116.2(7) . .
C10 C2 S2 112.2(7) . .
C4 C3 S2 124.0(7) . .
C4 C3 S1 122.3(7) . .
S2 C3 S1 113.8(5) . .
C3 C4 S3 123.6(7) . .
C3 C4 S4 123.4(7) . .
S3 C4 S4 113.1(5) . .
C6 C5 S5 123.3(7) . .
C6 C5 S3 117.0(8) . .
S5 C5 S3 118.8(6) . .
C5 C6 S6 124.2(8) . .
C5 C6 S4 115.7(7) . .
S6 C6 S4 119.4(6) . .
S5 C7 H7A 109.5 . .
S5 C7 H7B 109.5 . .
H7A C7 H7B 109.5 . .
S5 C7 H7C 109.5 . .
H7A C7 H7C 109.5 . .
H7B C7 H7C 109.5 . .
S6 C8 H8A 109.5 . .
S6 C8 H8B 109.5 . .
H8A C8 H8B 109.5 . .
S6 C8 H8C 109.5 . .
H8A C8 H8C 109.5 . .
H8B C8 H8C 109.5 . .
O2 C9 O1 124.1(8) . .
O2 C9 C1 115.7(8) . .
O1 C9 C1 120.0(8) . .
O4A C10 O3 117.4(12) . .
O4A C10 O4B 34.2(10) . .
O3 C10 O4B 127.8(11) . .
O4A C10 C2 120.0(11) . .
O3 C10 C2 120.6(10) . .
O4B C10 C2 108.4(11) . .
O5A C11A N1A 103.8(17) . .
O5B C11B N1B 108.6(16) . .
O6A C14A N2A 125(3) . .
O6B C14B N2B 124(3) . .

loop_
_geom_bond_atom_site_label_1
_geom_bond_atom_site_label_2
_geom_bond_distance
_geom_bond_site_symmetry_2
Mg1 O5B 2.003(17) .
Mg1 O5B 2.003(17) 5_575
Mg1 O3 2.016(10) 5_575
Mg1 O3 2.016(10) .
Mg1 O1 2.069(7) 5_575
Mg1 O1 2.069(7) .
Mg1 O5A 2.091(11) 5_575
Mg1 O5A 2.091(11) .
Na1 O6A 1.635(17) .
Na1 O11 2.025(14) .
Na1 O6B 2.044(15) .
Na1 O9 2.058(12) .
Na1 O10A 2.064(14) .
Na1 O7 2.065(7) .
Na1 O8 2.150(10) .
Na1 O10B 2.313(18) .
Na1 O9 2.710(13) 5_565
Na1 Na1 3.905(12) 2
S1 C3 1.757(9) .
S1 C1 1.767(8) .
S2 C3 1.742(9) .
S2 C2 1.775(9) .
S3 C4 1.745(10) .
S3 C5 1.765(10) .
S4 C4 1.752(10) .
S4 C6 1.767(9) .
S5 C5 1.759(10) .
S5 C7 1.795(11) .
S6 C6 1.740(9) .
S6 C8 1.780(12) .
O1 C9 1.238(12) .
O2 C9 1.230(11) .
O3 C10 1.267(15) .
O4A C10 1.191(18) .
O4B C10 1.48(2) .
O5A C11A 1.442(19) .
O5B C11B 1.394(17) .
O6A C14A 1.24(3) .
O6B C14B 1.25(3) .
O7 Na1 2.065(7) 2
O9 Na1 2.710(13) 5_565
O10A O10B 0.721(17) .
N1A C13A 1.414(17) .
N1A C12A 1.447(18) .
N1A C11A 1.467(19) .
N1B C12B 1.441(19) .
N1B C11B 1.441(17) .
N1B C13B 1.447(19) .
N2A C14A 1.38(3) .
N2A C15A 1.452(17) .
N2A C16A 1.458(17) .
N2B C14B 1.33(3) .
N2B C15B 1.447(18) .
N2B C16B 1.455(18) .
C1 C2 1.336(13) .
C1 C9 1.523(12) .
C2 C10 1.485(13) .
C3 C4 1.347(12) .
C5 C6 1.350(14) .
C7 H7A 0.9800 .
C7 H7B 0.9800 .
C7 H7C 0.9800 .
C8 H8A 0.9800 .
C8 H8B 0.9800 .
C8 H8C 0.9800 .

loop_
_geom_torsion_atom_site_label_1
_geom_torsion_atom_site_label_2
_geom_torsion_atom_site_label_3
_geom_torsion_atom_site_label_4
_geom_torsion
_geom_torsion_site_symmetry_1
_geom_torsion_site_symmetry_4
O5B Mg1 O1 C9 49.0(13) . .
O5B Mg1 O1 C9 -131.0(13) 5_575 .
O3 Mg1 O1 C9 146.8(12) 5_575 .
O3 Mg1 O1 C9 -33.2(12) . .
O1 Mg1 O1 C9 75(100) 5_575 .
O5A Mg1 O1 C9 -117.5(13) 5_575 .
O5A Mg1 O1 C9 62.5(13) . .
O5B Mg1 O3 C10 -27.5(11) . .
O5B Mg1 O3 C10 152.5(11) 5_575 .
O3 Mg1 O3 C10 8(45) 5_575 .
O1 Mg1 O3 C10 -111.5(10) 5_575 .
O1 Mg1 O3 C10 68.5(10) . .
O5A Mg1 O3 C10 157.5(11) 5_575 .
O5A Mg1 O3 C10 -22.5(11) . .
O5B Mg1 O5A C11A 125(4) . .
O5B Mg1 O5A C11A -55(4) 5_575 .
O3 Mg1 O5A C11A -75(3) 5_575 .
O3 Mg1 O5A C11A 105(3) . .
O1 Mg1 O5A C11A -164(3) 5_575 .
O1 Mg1 O5A C11A 16(3) . .
O5A Mg1 O5A C11A 61(5) 5_575 .
O5B Mg1 O5B C11B 64(45) 5_575 .
O3 Mg1 O5B C11B -56.1(19) 5_575 .
O3 Mg1 O5B C11B 123.9(19) . .
O1 Mg1 O5B C11B -144(2) 5_575 .
O1 Mg1 O5B C11B 36(2) . .
O5A Mg1 O5B C11B 144(2) 5_575 .
O5A Mg1 O5B C11B -36(2) . .
O11 Na1 O6A C14A -78(22) . .
O6B Na1 O6A C14A 136(23) . .
O9 Na1 O6A C14A 10(22) . .
O10A Na1 O6A C14A 97(22) . .
O7 Na1 O6A C14A -171(22) . .
O8 Na1 O6A C14A -55(23) . .
O10B Na1 O6A C14A 91(22) . .
O9 Na1 O6A C14A -34(22) 5_565 .
Na1 Na1 O6A C14A 170(22) 2 .
O6A Na1 O6B C14B -12(2) . .
O11 Na1 O6B C14B -44(2) . .
O9 Na1 O6B C14B 41(2) . .
O10A Na1 O6B C14B 132(2) . .
O7 Na1 O6B C14B -140(2) . .
O8 Na1 O6B C14B -153(5) . .
O10B Na1 O6B C14B 122(2) . .
O9 Na1 O6B C14B -2(2) 5_565 .
Na1 Na1 O6B C14B -159(2) 2 .
O6A Na1 O7 Na1 -99.8(7) . 2
O11 Na1 O7 Na1 -173.1(4) . 2
O6B Na1 O7 Na1 -81.9(4) . 2
O9 Na1 O7 Na1 15(22) . 2
O10A Na1 O7 Na1 9.6(4) . 2
O8 Na1 O7 Na1 96.9(3) . 2
O10B Na1 O7 Na1 -5.7(5) . 2
O9 Na1 O7 Na1 173.4(6) 5_565 2
O6A Na1 O9 Na1 -86.0(11) . 5_565
O11 Na1 O9 Na1 -13.0(9) . 5_565
O6B Na1 O9 Na1 -104.3(10) . 5_565
O10A Na1 O9 Na1 164.3(10) . 5_565
O7 Na1 O9 Na1 159(21) . 5_565
O8 Na1 O9 Na1 77.1(9) . 5_565
O10B Na1 O9 Na1 179.6(11) . 5_565
O9 Na1 O9 Na1 0.0 5_565 5_565
Na1 Na1 O9 Na1 172.9(10) 2 5_565
O6A Na1 O10A O10B -20(2) . .
O11 Na1 O10A O10B 91(7) . .
O6B Na1 O10A O10B -33.8(19) . .
O9 Na1 O10A O10B 58.8(19) . .
O7 Na1 O10A O10B -121.3(19) . .
O8 Na1 O10A O10B 151.9(19) . .
O9 Na1 O10A O10B 73(2) 5_565 .
Na1 Na1 O10A O10B -118.0(19) 2 .
O6A Na1 O10B O10A 161.5(19) . .
O11 Na1 O10B O10A -164(2) . .
O6B Na1 O10B O10A 145(2) . .
O9 Na1 O10B O10A -120.1(19) . .
O7 Na1 O10B O10A 59.4(19) . .
O8 Na1 O10B O10A -28.9(19) . .
O9 Na1 O10B O10A -119.8(18) 5_565 .
Na1 Na1 O10B O10A 57.5(18) 2 .
C3 S1 C1 C2 -10.3(8) . .
C3 S1 C1 C9 167.6(6) . .
C9 C1 C2 C10 7(2) . .
S1 C1 C2 C10 -176.1(11) . .
C9 C1 C2 S2 -179.3(8) . .
S1 C1 C2 S2 -2.1(11) . .
C3 S2 C2 C1 13.4(9) . .
C3 S2 C2 C10 -171.5(9) . .
C2 S2 C3 C4 159.7(8) . .
C2 S2 C3 S1 -20.0(6) . .
C1 S1 C3 C4 -160.6(8) . .
C1 S1 C3 S2 19.1(6) . .
S2 C3 C4 S3 -179.5(5) . .
S1 C3 C4 S3 0.1(12) . .
S2 C3 C4 S4 -0.4(12) . .
S1 C3 C4 S4 179.3(5) . .
C5 S3 C4 C3 153.3(9) . .
C5 S3 C4 S4 -26.0(6) . .
C6 S4 C4 C3 -154.1(9) . .
C6 S4 C4 S3 25.1(6) . .
C7 S5 C5 C6 -146.9(10) . .
C7 S5 C5 S3 44.5(8) . .
C4 S3 C5 C6 17.2(9) . .
C4 S3 C5 S5 -173.5(6) . .
S5 C5 C6 S6 -0.6(14) . .
S3 C5 C6 S6 168.2(5) . .
S5 C5 C6 S4 -171.3(5) . .
S3 C5 C6 S4 -2.5(11) . .
C8 S6 C6 C5 144.1(10) . .
C8 S6 C6 S4 -45.6(7) . .
C4 S4 C6 C5 -13.6(9) . .
C4 S4 C6 S6 175.3(6) . .
Mg1 O1 C9 O2 170.7(8) . .
Mg1 O1 C9 C1 -14.5(17) . .
C2 C1 C9 O2 -147.5(11) . .
S1 C1 C9 O2 35.1(10) . .
C2 C1 C9 O1 37.3(16) . .
S1 C1 C9 O1 -140.1(9) . .
Mg1 O3 C10 O4A 124.6(15) . .
Mg1 O3 C10 O4B 163.7(11) . .
Mg1 O3 C10 C2 -39.2(18) . .
C1 C2 C10 O4A 175.4(16) . .
S2 C2 C10 O4A 1(2) . .
C1 C2 C10 O3 -21(2) . .
S2 C2 C10 O3 164.6(11) . .
C1 C2 C10 O4B 139.9(12) . .
S2 C2 C10 O4B -34.2(13) . .
Mg1 O5A C11A N1A -162.3(16) . .
C13A N1A C11A O5A -179(2) . .
C12A N1A C11A O5A -1(5) . .
Mg1 O5B C11B N1B -173.9(14) . .
C12B N1B C11B O5B -5(5) . .
C13B N1B C11B O5B 171(3) . .
Na1 O6A C14A N2A -146(20) . .
C15A N2A C14A O6A -175(2) . .
C16A N2A C14A O6A 5(4) . .
Na1 O6B C14B N2B 167.5(19) . .
C15B N2B C14B O6B 176(2) . .
C16B N2B C14B O6B -5(4) . .
